data_7201298
loop_
_publ_author_name
'Cui, Feng-Yun'
'Huang, Kun-Lin'
'Xu, Yan-Qing'
'Han, Zhan-Gang'
'Liu, Xi'
'Chi, Ying-Nan'
'Hu, Chang-Wen'

_publ_section_title
;
 Structural variability of Cd(II) and Co(II) mixed-ligand coordination
 polymers: effect of ligand isomerism and metal-to-ligand ratio
;
_journal_issue 12
_journal_name_full CrystEngComm
_journal_page_first 2757
_journal_paper_doi 10.1039/b907606a
_journal_volume 11
_journal_year 2009
_chemical_formula_sum 'C16 H20 Cd N5 O6'
_chemical_formula_weight 490.78
_chemical_name_systematic
;
?
;
_space_group_IT_number 68
_symmetry_cell_setting orthorhombic
_symmetry_space_group_name_Hall '-C 2a 2ac'
_symmetry_space_group_name_H-M 'C c c a :2'
_atom_sites_solution_hydrogens geom
_atom_sites_solution_primary direct
_atom_sites_solution_secondary difmap
_audit_creation_method SHELXL-97
_cell_angle_alpha 90.00
_cell_angle_beta 90.00
_cell_angle_gamma 90.00
_cell_formula_units_Z 8
_cell_length_a 9.5880(10)
_cell_length_b 26.647(3)
_cell_length_c 14.405(2)
_cell_measurement_reflns_used 2256
_cell_measurement_temperature 298(2)
_cell_measurement_theta_max 25.39
_cell_measurement_theta_min 2.66
_cell_volume 3680.4(8)
_computing_cell_refinement 'Bruker SMART'
_computing_data_collection 'Bruker SMART'
_computing_data_reduction 'Bruker SAINT'
_computing_molecular_graphics 'Bruker SHELXTL'
_computing_publication_material 'Bruker SHELXTL'
_computing_structure_refinement 'SHELXL-97 (Sheldrick, 1997)'
_computing_structure_solution 'SHELXS-97 (Sheldrick, 1990)'
_diffrn_ambient_temperature 298(2)
_diffrn_measured_fraction_theta_full 0.999
_diffrn_measured_fraction_theta_max 0.999
_diffrn_measurement_device_type 'CCD area detector'
_diffrn_measurement_method 'phi and omega scans'
_diffrn_radiation_monochromator graphite
_diffrn_radiation_source 'fine-focus sealed tube'
_diffrn_radiation_type MoK\a
_diffrn_radiation_wavelength 0.71073
_diffrn_reflns_av_R_equivalents 0.0661
_diffrn_reflns_av_sigmaI/netI 0.0525
_diffrn_reflns_limit_h_max 11
_diffrn_reflns_limit_h_min -10
_diffrn_reflns_limit_k_max 31
_diffrn_reflns_limit_k_min -31
_diffrn_reflns_limit_l_max 8
_diffrn_reflns_limit_l_min -17
_diffrn_reflns_number 8767
_diffrn_reflns_theta_full 25.01
_diffrn_reflns_theta_max 25.01
_diffrn_reflns_theta_min 1.53
_exptl_absorpt_coefficient_mu 1.232
_exptl_absorpt_correction_T_max 0.8867
_exptl_absorpt_correction_T_min 0.8272
_exptl_absorpt_correction_type multi-scan
_exptl_absorpt_process_details sabads
_exptl_crystal_colour red
_exptl_crystal_density_diffrn 1.771
_exptl_crystal_density_method 'not measured'
_exptl_crystal_description sheet
_exptl_crystal_F_000 1976
_exptl_crystal_size_max 0.16
_exptl_crystal_size_mid 0.10
_exptl_crystal_size_min 0.10
_refine_diff_density_max 0.731
_refine_diff_density_min -1.234
_refine_diff_density_rms 0.134
_refine_ls_extinction_method none
_refine_ls_goodness_of_fit_ref 1.162
_refine_ls_hydrogen_treatment constr
_refine_ls_matrix_type full
_refine_ls_number_parameters 134
_refine_ls_number_reflns 1629
_refine_ls_number_restraints 0
_refine_ls_restrained_S_all 1.162
_refine_ls_R_factor_all 0.0839
_refine_ls_R_factor_gt 0.0534
_refine_ls_shift/su_max 0.001
_refine_ls_shift/su_mean 0.000
_refine_ls_structure_factor_coef Fsqd
_refine_ls_weighting_details 'calc w=1/[\s^2^(Fo^2^)+(0.0305P)^2^+51.6495P] where P=(Fo^2^+2Fc^2^)/3'
_refine_ls_weighting_scheme calc
_refine_ls_wR_factor_gt 0.1161
_refine_ls_wR_factor_ref 0.1261
_reflns_number_gt 1088
_reflns_number_total 1629
_reflns_threshold_expression >2sigma(I)
_cod_data_source_file b907606a.txt
_cod_data_source_block compound3
_cod_depositor_comments
;
The following automatic conversions were performed:
'_symmetry_cell_setting' value 'Orthorhombic' changed to 'orthorhombic'
according to '/home/saulius/struct/CIF-dictionaries/cif_core.dic'
dictionary named 'cif_core.dic' version 2.4.1 from 2010-06-29.

Automatic conversion script
Id: cif_fix_enum 1527 2010-12-29 10:47:43Z saulius 
;
_cod_original_sg_symbol_H-M Ccca
_cod_database_code 7201298

loop_
_symmetry_equiv_pos_as_xyz
'x, y, z'
'-x, -y+1/2, z'
'x, -y+1/2, -z+1/2'
'-x, y, -z+1/2'
'x+1/2, y+1/2, z'
'-x+1/2, -y+1, z'
'x+1/2, -y+1, -z+1/2'
'-x+1/2, y+1/2, -z+1/2'
'-x, -y, -z'
'x, y-1/2, -z'
'-x, y-1/2, z-1/2'
'x, -y, z-1/2'
'-x+1/2, -y+1/2, -z'
'x+1/2, y, -z'
'-x+1/2, y, z-1/2'
'x+1/2, -y+1/2, z-1/2'

loop_
_atom_site_label
_atom_site_type_symbol
_atom_site_fract_x
_atom_site_fract_y
_atom_site_fract_z
_atom_site_U_iso_or_equiv
_atom_site_adp_type
_atom_site_occupancy
_atom_site_symmetry_multiplicity
_atom_site_calc_flag
_atom_site_refinement_flags
_atom_site_disorder_assembly
_atom_site_disorder_group
Cd1 Cd 0.0000 0.92409(2) 0.7500 0.0259(2) Uani 1 2 d S . .
N1 N 0.1563(6) 0.9705(2) 0.6707(4) 0.0240(13) Uani 1 1 d . . .
N2 N -0.0345(6) 0.9120(2) 0.5875(4) 0.0269(15) Uani 1 1 d . . .
N3 N 0.2500 1.0000 0.8050(5) 0.0170(19) Uani 1 2 d S . .
H3 H 0.1915 0.9816 0.8349 0.020 Uiso 0.50 1 d PR . .
O1 O 0.1128(7) 0.8437(2) 0.7401(5) 0.0568(17) Uani 1 1 d . . .
O2 O 0.3640(7) 0.8010(3) 0.7820(5) 0.070(2) Uani 1 1 d . . .
H2A H 0.2858 0.8143 0.7689 0.084 Uiso 1 1 d R . .
H2B H 0.3631 0.7708 0.7630 0.084 Uiso 0.50 1 d PR . .
H2C H 0.4295 0.8171 0.7557 0.084 Uiso 0.50 1 d PR . .
O3 O 0.3740(8) 0.7250(3) 0.5238(6) 0.092(3) Uani 1 1 d . . .
H3A H 0.3701 0.7176 0.5811 0.110 Uiso 1 1 d R . .
H3B H 0.2993 0.7402 0.5091 0.110 Uiso 0.50 1 d PR . .
H3C H 0.4441 0.7437 0.5133 0.110 Uiso 0.50 1 d PR . .
C1 C 0.2500 1.0000 0.7202(7) 0.025(3) Uani 1 2 d S . .
C2 C 0.1571(8) 0.9707(3) 0.5778(5) 0.0228(16) Uani 1 1 d . . .
C3 C 0.2500 1.0000 0.5283(7) 0.023(2) Uani 1 2 d S . .
H3D H 0.2500 1.0000 0.4638 0.028 Uiso 1 2 calc SR . .
C4 C 0.0538(8) 0.9368(3) 0.5315(5) 0.0228(16) Uani 1 1 d . . .
C5 C 0.0504(8) 0.9311(3) 0.4353(5) 0.0320(19) Uani 1 1 d . . .
H5 H 0.1112 0.9491 0.3976 0.038 Uiso 1 1 calc R . .
C6 C -0.0447(8) 0.8984(3) 0.3973(6) 0.037(2) Uani 1 1 d . . .
H6 H -0.0482 0.8938 0.3333 0.045 Uiso 1 1 calc R . .
C7 C -0.1347(9) 0.8725(3) 0.4544(6) 0.039(2) Uani 1 1 d . . .
H7 H -0.1998 0.8502 0.4300 0.046 Uiso 1 1 calc R . .
C8 C -0.1255(9) 0.8804(3) 0.5496(6) 0.038(2) Uani 1 1 d . . .
H8 H -0.1856 0.8629 0.5884 0.045 Uiso 1 1 calc R . .
C9 C 0.0000 0.8201(5) 0.7500 0.066(4) Uani 1 2 d S . .
C10 C -0.017(3) 0.7688(6) 0.8007(14) 0.067(6) Uani 0.50 1 d P . .
H10A H 0.0591 0.7619 0.8432 0.080 Uiso 0.50 1 d PR . .
H10B H -0.1036 0.7666 0.8351 0.080 Uiso 0.50 1 d PR . .

loop_
_atom_site_aniso_label
_atom_site_aniso_U_11
_atom_site_aniso_U_22
_atom_site_aniso_U_33
_atom_site_aniso_U_23
_atom_site_aniso_U_13
_atom_site_aniso_U_12
Cd1 0.0288(4) 0.0228(4) 0.0261(4) 0.000 0.0056(4) 0.000
N1 0.026(3) 0.024(3) 0.021(3) 0.002(3) 0.001(3) 0.000(3)
N2 0.025(4) 0.032(3) 0.023(3) -0.002(3) -0.002(3) -0.004(3)
N3 0.026(5) 0.023(5) 0.002(4) 0.000 0.000 -0.011(4)
O1 0.065(4) 0.035(3) 0.070(5) -0.009(4) -0.012(4) 0.016(3)
O2 0.059(4) 0.067(4) 0.083(6) 0.001(4) -0.005(4) 0.009(4)
O3 0.078(6) 0.107(6) 0.091(6) 0.025(5) -0.022(5) -0.004(5)
C1 0.026(6) 0.032(6) 0.016(5) 0.000 0.000 0.004(5)
C2 0.026(4) 0.023(4) 0.020(4) 0.000(3) -0.003(3) 0.001(3)
C3 0.027(5) 0.028(5) 0.014(5) 0.000 0.000 0.003(5)
C4 0.025(4) 0.025(4) 0.018(4) -0.004(3) -0.004(3) 0.000(3)
C5 0.030(4) 0.036(5) 0.029(4) -0.006(4) -0.004(3) -0.001(3)
C6 0.037(5) 0.043(5) 0.032(5) -0.014(4) -0.007(4) 0.000(4)
C7 0.039(5) 0.036(5) 0.041(5) -0.012(4) -0.010(4) -0.006(4)
C8 0.038(5) 0.036(5) 0.039(5) -0.002(4) -0.003(4) -0.005(4)
C9 0.066(9) 0.041(7) 0.091(11) 0.000 -0.010(12) 0.000
C10 0.072(16) 0.053(11) 0.076(13) 0.012(9) -0.013(15) 0.002(14)

loop_
_atom_type_symbol
_atom_type_description
_atom_type_scat_dispersion_real
_atom_type_scat_dispersion_imag
_atom_type_scat_source
C C 0.0033 0.0016 'International Tables Vol C Tables 4.2.6.8 and 6.1.1.4'
H H 0.0000 0.0000 'International Tables Vol C Tables 4.2.6.8 and 6.1.1.4'
N N 0.0061 0.0033 'International Tables Vol C Tables 4.2.6.8 and 6.1.1.4'
O O 0.0106 0.0060 'International Tables Vol C Tables 4.2.6.8 and 6.1.1.4'
Cd Cd -0.8075 1.2024 'International Tables Vol C Tables 4.2.6.8 and 6.1.1.4'

loop_
_geom_angle_atom_site_label_1
_geom_angle_atom_site_label_2
_geom_angle_atom_site_label_3
_geom_angle
_geom_angle_site_symmetry_1
_geom_angle_site_symmetry_3
_geom_angle_publ_flag
N1 Cd1 N1 113.4(3) . 4_556 ?
N1 Cd1 N2 118.6(2) . 4_556 ?
N1 Cd1 N2 70.7(2) 4_556 4_556 ?
N1 Cd1 N2 70.7(2) . . ?
N1 Cd1 N2 118.6(2) 4_556 . ?
N2 Cd1 N2 164.5(3) 4_556 . ?
N1 Cd1 O1 144.9(2) . 4_556 ?
N1 Cd1 O1 99.2(2) 4_556 4_556 ?
N2 Cd1 O1 83.4(2) 4_556 4_556 ?
N2 Cd1 O1 82.9(2) . 4_556 ?
N1 Cd1 O1 99.2(2) . . ?
N1 Cd1 O1 144.9(2) 4_556 . ?
N2 Cd1 O1 82.9(2) 4_556 . ?
N2 Cd1 O1 83.4(2) . . ?
O1 Cd1 O1 54.0(3) 4_556 . ?
C2 N1 C1 120.5(7) . . ?
C2 N1 Cd1 120.8(5) . . ?
C1 N1 Cd1 118.7(5) . . ?
C8 N2 C4 118.6(7) . . ?
C8 N2 Cd1 125.4(5) . . ?
C4 N2 Cd1 115.9(4) . . ?
C1 N3 H3 120.0 . . ?
C9 O1 Cd1 93.0(6) . . ?
H2A O2 H2B 108.4 . . ?
H2A O2 H2C 110.0 . . ?
H2B O2 H2C 110.0 . . ?
H3A O3 H3B 108.4 . . ?
H3A O3 H3C 110.0 . . ?
H3B O3 H3C 110.0 . . ?
N3 C1 N1 120.8(4) . . ?
N3 C1 N1 120.8(4) . 6_565 ?
N1 C1 N1 118.3(9) . 6_565 ?
N1 C2 C3 121.4(7) . . ?
N1 C2 C4 116.1(6) . . ?
C3 C2 C4 122.5(7) . . ?
C2 C3 C2 118.0(9) 6_565 . ?
C2 C3 H3D 121.0 6_565 . ?
C2 C3 H3D 121.0 . . ?
N2 C4 C5 121.9(7) . . ?
N2 C4 C2 116.5(6) . . ?
C5 C4 C2 121.6(7) . . ?
C6 C5 C4 118.8(8) . . ?
C6 C5 H5 120.6 . . ?
C4 C5 H5 120.6 . . ?
C5 C6 C7 119.6(8) . . ?
C5 C6 H6 120.2 . . ?
C7 C6 H6 120.2 . . ?
C6 C7 C8 118.2(8) . . ?
C6 C7 H7 120.9 . . ?
C8 C7 H7 120.9 . . ?
N2 C8 C7 122.9(8) . . ?
N2 C8 H8 118.5 . . ?
C7 C8 H8 118.5 . . ?
O1 C9 O1 120.0(12) . 4_556 ?
O1 C9 C10 107.3(11) . 4_556 ?
O1 C9 C10 125.5(12) 4_556 4_556 ?
O1 C9 C10 125.5(12) . . ?
O1 C9 C10 107.3(11) 4_556 . ?
C10 C9 C10 57.4(15) 4_556 . ?
C10 C10 C10 86.2(13) 2_565 4_556 ?
C10 C10 C9 143(3) 2_565 . ?
C10 C10 C9 61.3(8) 4_556 . ?
C10 C10 C10 57.4(14) 2_565 3_566 ?
C10 C10 C10 36.4(12) 4_556 3_566 ?
C9 C10 C10 96.4(15) . 3_566 ?
C10 C10 H10A 65.7 2_565 . ?
C10 C10 H10A 117.1 4_556 . ?
C9 C10 H10A 112.7 . . ?
C10 C10 H10A 114.4 3_566 . ?
C10 C10 H10B 101.8 2_565 . ?
C10 C10 H10B 133.2 4_556 . ?
C9 C10 H10B 112.4 . . ?
C10 C10 H10B 112.8 3_566 . ?
H10A C10 H10B 108.0 . . ?

loop_
_geom_bond_atom_site_label_1
_geom_bond_atom_site_label_2
_geom_bond_distance
_geom_bond_site_symmetry_2
_geom_bond_publ_flag
Cd1 N1 2.254(6) . ?
Cd1 N1 2.254(6) 4_556 ?
Cd1 N2 2.386(6) 4_556 ?
Cd1 N2 2.386(6) . ?
Cd1 O1 2.403(5) 4_556 ?
Cd1 O1 2.403(5) . ?
N1 C2 1.339(9) . ?
N1 C1 1.390(8) . ?
N2 C8 1.330(10) . ?
N2 C4 1.343(9) . ?
N3 C1 1.222(12) . ?
N3 H3 0.8600 . ?
O1 C9 1.260(9) . ?
O2 H2A 0.8500 . ?
O2 H2B 0.8499 . ?
O2 H2C 0.8501 . ?
O3 H3A 0.8499 . ?
O3 H3B 0.8500 . ?
O3 H3C 0.8500 . ?
C1 N1 1.390(8) 6_565 ?
C2 C3 1.382(9) . ?
C2 C4 1.497(10) . ?
C3 C2 1.382(9) 6_565 ?
C3 H3D 0.9300 . ?
C4 C5 1.393(10) . ?
C5 C6 1.375(11) . ?
C5 H5 0.9300 . ?
C6 C7 1.378(12) . ?
C6 H6 0.9300 . ?
C7 C8 1.390(11) . ?
C7 H7 0.9300 . ?
C8 H8 0.9300 . ?
C9 O1 1.260(9) 4_556 ?
C9 C10 1.56(2) 4_556 ?
C9 C10 1.56(2) . ?
C10 C10 1.05(3) 2_565 ?
C10 C10 1.49(4) 4_556 ?
C10 H10A 0.9698 . ?
C10 H10B 0.9700 . ?
